data_7161151
loop_
_publ_author_name
'Migulin, Alexander V.'
'Milyutin, Constantine V.'
'Komogortsev, Andrey N.'

_publ_section_title
;
 Synthesis of allomaltol containing pyridazines and their photochemical
 transformation into substituted
 benzo[<i>h</i>]pyrano[2,3-<i>f</i>]cinnolin-8-ones.
;
_journal_issue 14
_journal_name_full 'Organic &amp; biomolecular chemistry'
_journal_page_first 2971
_journal_page_last 2980
_journal_paper_doi 10.1039/d6ob00173d
_journal_volume 24
_journal_year 2026
_chemical_formula_moiety 'C23 H18 O6'
_chemical_formula_sum 'C23 H18 O6'
_chemical_formula_weight 390.37
_space_group_crystal_system triclinic
_space_group_IT_number 2
_space_group_name_Hall '-P 1'
_space_group_name_H-M_alt 'P -1'
_atom_sites_solution_hydrogens mixed
_atom_sites_solution_primary direct
_atom_sites_solution_secondary difmap
_audit_creation_date 2025-04-09
_audit_creation_method
;
Olex2 1.5
(compiled 2021.11.18 svn.ra9532c28 for OlexSys, GUI svn.r6429)
;
_audit_update_record
;
2026-01-23 deposited with the CCDC.	2026-03-18 downloaded from the CCDC.
;
_cell_angle_alpha 66.963(2)
_cell_angle_beta 80.090(2)
_cell_angle_gamma 89.957(2)
_cell_formula_units_Z 2
_cell_length_a 8.0262(2)
_cell_length_b 10.3038(3)
_cell_length_c 12.5236(3)
_cell_measurement_reflns_used 10980
_cell_measurement_temperature 99.97(15)
_cell_measurement_theta_max 79.5390
_cell_measurement_theta_min 3.8940
_cell_volume 936.35(5)
_computing_cell_refinement 'CrysAlisPro 1.171.44.99a (Rigaku OD, 2025)'
_computing_data_collection 'CrysAlisPro system (CCD 43.144a 64-bit (release 23-01-2025))'
_computing_data_reduction 'CrysAlisPro 1.171.44.99a (Rigaku OD, 2025)'
_computing_molecular_graphics 'Olex2 1.5 (Dolomanov et al., 2009)'
_computing_publication_material 'Olex2 1.5 (Dolomanov et al., 2009)'
_computing_structure_refinement 'XL  (Sheldrick, 2008)'
_computing_structure_solution 'SHELXT 2014/5 (Sheldrick, 2014)'
_diffrn_ambient_environment N~2~
_diffrn_ambient_temperature 99.97(15)
_diffrn_detector 'Hybrid Pixel Array Detector'
_diffrn_detector_area_resol_mean 10.0000
_diffrn_detector_type HyPix
_diffrn_measured_fraction_theta_full 0.998
_diffrn_measured_fraction_theta_max 0.987
_diffrn_measurement_details
;
List of Runs (angles in degrees, time in seconds):

  # Type    Start    End  Width  t~exp~   \w     \q     \k     \f   Frames
#--------------------------------------------------------------------------
  1  \w    -70.00  24.00   0.50    0.20    --  -48.13  79.00 123.00  188
  2  \w    -21.00  71.00   0.50    0.20    --   48.13 -79.00  -0.00  184
  3  \w   -112.00 -18.00   0.50    1.00    --  -90.00  79.00 123.00  188
  4  \w   -161.00 -79.00   0.50    1.00    --  -90.00 -79.00  -0.00  164
  5  \w     40.00 134.00   0.50    1.00    --  111.50 -79.00  -0.00  188
  6  \w    101.00 178.00   0.50    1.00    --  111.50  79.00 123.00  154
  7  \w    -70.00  24.00   0.50    0.20    --  -48.13  77.00-150.00  188
  8  \w    -27.00  26.00   0.50    0.20    --  -48.13  19.00 120.00  106
  9  \w    -27.00  26.00   0.50    0.20    --  -48.13  19.00  60.00  106
 10  \w    -70.00  24.00   0.50    0.20    --  -48.13  77.00-150.00  188
 11  \w    -27.00  26.00   0.50    0.20    --  -48.13  19.00-150.00  106
 12  \w    -27.00  26.00   0.50    0.20    --  -48.13  19.00-180.00  106
 13  \w    -51.00 -18.00   0.50    1.00    --  -90.00  45.00   0.00   66
 14  \w    -51.00 -18.00   0.50    1.00    --  -90.00  45.00 -30.00   66
 15  \w    -71.00 -18.00   0.50    1.00    --  -90.00  61.00 -60.00  106
 16  \w    -51.00 -18.00   0.50    1.00    --  -90.00  45.00  90.00   66
 17  \w     96.00 178.00   0.50    1.00    --  111.50  61.00  60.00  164
 18  \w    101.00 178.00   0.50    1.00    --  111.50  45.00 -90.00  154
 19  \w     40.00 105.00   0.50    1.00    --  111.50 -95.00 -60.00  130
 20  \w     40.00 105.00   0.50    1.00    --  111.50 -95.00 -60.00  130
 21  \w     40.00 105.00   0.50    1.00    --  111.50 -95.00-150.00  130
 22  \w     40.00 105.00   0.50    1.00    --  111.50 -95.00 -30.00  130
 23  \w     40.00 105.00   0.50    1.00    --  111.50 -95.00-120.00  130
 24  \w     40.00 105.00   0.50    1.00    --  111.50 -95.00-150.00  130
 25  \w     40.00  71.00   0.50    1.00    --  111.50 -61.00 -60.00   62
 26  \w     90.00 178.00   0.50    1.00    --  111.50  77.00 -60.00  176
 27  \w     40.00 105.00   0.50    1.00    --  111.50 -95.00  90.00  130
 28  \w    101.00 178.00   0.50    1.00    --  111.50  30.00 -90.00  154
 29  \w     40.00 135.00   0.50    1.00    --  111.50 -81.00 -29.54  190
 30  \w     40.00 135.00   0.50    1.00    --  111.50 -81.00 -29.54  190
 31  \w     40.00 105.00   0.50    1.00    --  111.50 -95.00 -90.00  130
 32  \w     40.00 105.00   0.50    1.00    --  111.50 -95.00-180.00  130
 33  \w     42.00 111.00   0.50    1.00    --  111.50-125.00-150.00  138
 34  \w     42.00 111.00   0.50    1.00    --  111.50-125.00 -30.00  138
 35  \w    101.00 178.00   0.50    1.00    --  111.50  45.00 -60.00  154
 36  \w    101.00 178.00   0.50    1.00    --  111.50  30.00-120.00  154
 37  \w    101.00 178.00   0.50    1.00    --  111.50  45.00  30.00  154
 38  \w     40.00  71.00   0.50    1.00    --  111.50 -61.00 120.00   62
 39  \w     40.00 105.00   0.50    1.00    --  111.50 -77.00 120.00  130
 40  \w     41.00  67.00   0.50    1.00    --  111.50 -61.00-180.00   52
 41  \w    102.00 157.00   0.50    1.00    --  111.50  45.00   0.00  110
 42  \w     66.00 103.00   0.50    1.00    --  111.50 -95.00 120.00   74
 43  \w     78.00 111.00   0.50    1.00    --  111.50-125.00 150.00   66
 44  \w     98.00 174.00   0.50    1.00    --  111.50 125.00   0.00  152
 45  \w     80.00 111.00   0.50    1.00    --  111.50-125.00  60.00   62
 46  \w    138.00 164.00   0.50    1.00    --  111.50  77.00 -60.00   52
 47  \w     43.00  68.00   0.50    1.00    --  111.50 -61.00  30.00   50
 48  \w     75.00 101.00   0.50    1.00    --  111.50 -95.00  60.00   52
 49  \w     45.00  71.00   0.50    1.00    --  111.50-125.00  60.00   52
 50  \w     42.00 104.00   0.50    1.00    --  111.50-125.00  90.00  124
 51  \w     74.00 105.00   0.50    1.00    --  111.50 -95.00 150.00   62
 52  \w    115.00 159.00   0.50    1.00    --  111.50  77.00 -90.00   88
 53  \w     56.00  82.00   0.50    1.00    --  111.50  -2.00  85.76   52
 54  \w    118.00 159.00   0.50    1.00    --  111.50  -2.00  85.76   82
 55  \w     41.00  67.00   0.50    1.00    --  111.50 -77.00-180.00   52
 56  \w     60.00  86.00   0.50    1.00    --  111.50 -77.00-150.00   52
 57  \w     43.00  87.00   0.50    1.00    --  111.50 -77.00 -60.00   88
 58  \w     43.00  75.00   0.50    1.00    --  111.50 -77.00   0.00   64
 59  \w     42.00  68.00   0.50    1.00    --  111.50 -77.00  60.00   52
 60  \w     85.00 111.00   0.50    1.00    --  111.50-125.00-180.00   52
 61  \w     96.00 125.00   0.50    1.00    --  111.50 125.00 120.00   58
 62  \w     43.00  74.00   0.50    1.00    --  111.50-125.00 -30.00   62
 63  \w    152.00 177.00   0.50    1.00    --  111.50 125.00-150.00   50
 64  \w    102.00 170.00   0.50    1.00    --  111.50  45.00 120.00  136
 65  \w    132.00 158.00   0.50    1.00    --  111.50  30.00 150.00   52
 66  \w    103.00 129.00   0.50    1.00    --  111.50  61.00 -30.00   52
 67  \w    104.00 145.00   0.50    1.00    --  111.50  61.00 150.00   82
 68  \w    110.00 147.00   0.50    1.00    --  111.50 125.00-150.00   74
 69  \w    144.00 169.00   0.50    1.00    --  111.50  30.00-120.00   50
 70  \w    104.00 147.00   0.50    1.00    --  111.50  45.00-180.00   86
 71  \w    142.00 168.00   0.50    1.00    --  111.50 125.00 120.00   52
 72  \w     95.00 126.00   0.50    1.00    --  111.50 125.00 150.00   62
 73  \w    139.00 165.00   0.50    1.00    --  111.50 125.00 150.00   52
 74  \w     81.00 107.00   0.50    1.00    --  111.50 -84.00 138.60   52
 75  \w     42.00  70.00   0.50    1.00    --  111.50 -61.00 150.00   56
;
_diffrn_measurement_device 'four-circle diffractometer'
_diffrn_measurement_device_type 'XtaLAB Synergy, Dualflex, HyPix'
_diffrn_measurement_method '\w scans'
_diffrn_orient_matrix_type 'CrysAlisPro convention (1999,Acta A55,543-557)'
_diffrn_orient_matrix_UB_11 0.0093218000
_diffrn_orient_matrix_UB_12 -0.1616035000
_diffrn_orient_matrix_UB_13 0.0555273000
_diffrn_orient_matrix_UB_21 -0.1442911000
_diffrn_orient_matrix_UB_22 -0.0105360000
_diffrn_orient_matrix_UB_23 0.1022342000
_diffrn_orient_matrix_UB_31 -0.1313975000
_diffrn_orient_matrix_UB_32 -0.0176884000
_diffrn_orient_matrix_UB_33 -0.0705572000
_diffrn_radiation_monochromator mirror
_diffrn_radiation_probe x-ray
_diffrn_radiation_type 'Cu K\a'
_diffrn_radiation_wavelength 1.54184
_diffrn_reflns_av_R_equivalents 0.0523
_diffrn_reflns_av_unetI/netI 0.0296
_diffrn_reflns_Laue_measured_fraction_full 0.998
_diffrn_reflns_Laue_measured_fraction_max 0.987
_diffrn_reflns_limit_h_max 9
_diffrn_reflns_limit_h_min -10
_diffrn_reflns_limit_k_max 13
_diffrn_reflns_limit_k_min -13
_diffrn_reflns_limit_l_max 15
_diffrn_reflns_limit_l_min -15
_diffrn_reflns_number 24394
_diffrn_reflns_point_group_measured_fraction_full 0.998
_diffrn_reflns_point_group_measured_fraction_max 0.987
_diffrn_reflns_theta_full 67.684
_diffrn_reflns_theta_max 79.703
_diffrn_reflns_theta_min 3.904
_diffrn_source 'micro-focus sealed X-ray tube'
_diffrn_source_type 'PhotonJet (Cu) X-ray Source'
_exptl_absorpt_coefficient_mu 0.834
_exptl_absorpt_correction_T_max 1.000
_exptl_absorpt_correction_T_min 0.319
_exptl_absorpt_correction_type gaussian
_exptl_absorpt_process_details
;
CrysAlisPro 1.171.44.99a (Rigaku Oxford Diffraction, 2025)
Numerical absorption correction based on gaussian integration over
a multifaceted crystal model
Empirical absorption correction using spherical harmonics,
implemented in SCALE3 ABSPACK scaling algorithm.
;
_exptl_crystal_colour colourless
_exptl_crystal_density_diffrn 1.385
_exptl_crystal_density_method 'not measured'
_exptl_crystal_description block
_exptl_crystal_F_000 408
_exptl_crystal_size_max 0.37
_exptl_crystal_size_mid 0.27
_exptl_crystal_size_min 0.15
_refine_diff_density_max 0.324
_refine_diff_density_min -0.453
_refine_diff_density_rms 0.065
_refine_ls_extinction_method none
_refine_ls_goodness_of_fit_ref 1.068
_refine_ls_hydrogen_treatment mixed
_refine_ls_matrix_type full
_refine_ls_number_parameters 268
_refine_ls_number_reflns 4028
_refine_ls_number_restraints 0
_refine_ls_restrained_S_all 1.068
_refine_ls_R_factor_all 0.0530
_refine_ls_R_factor_gt 0.0510
_refine_ls_shift/su_max 0.000
_refine_ls_shift/su_mean 0.000
_refine_ls_structure_factor_coef Fsqd
_refine_ls_weighting_details 'w=1/[\s^2^(Fo^2^)+(0.1009P)^2^+0.2034P] where P=(Fo^2^+2Fc^2^)/3'
_refine_ls_weighting_scheme calc
_refine_ls_wR_factor_gt 0.1466
_refine_ls_wR_factor_ref 0.1495
_reflns_Friedel_coverage 0.000
_reflns_number_gt 3752
_reflns_number_total 4028
_reflns_threshold_expression 'I > 2\s(I)'
_cod_data_source_file d6ob00173d2.cif
_cod_data_source_block di-40me-ph
_cod_original_cell_volume 936.35(4)
_cod_database_code 7161151
_shelx_shelxl_version_number 2018/3
_chemical_oxdiff_formula C23H18O6
_chemical_oxdiff_usercomment Di-40Me-Ph
_shelx_space_group_comment
;
The symmetry employed for this shelxl refinement is uniquely defined
by the following loop, which should always be used as a source of
symmetry information in preference to the above space-group names.
They are only intended as comments.
;
_shelx_estimated_absorpt_t_max 0.885
_shelx_estimated_absorpt_t_min 0.748
_diffrn_oxdiff_digest_od_ed
;

;
_olex2_refinement_description
;
1. Fixed Uiso
 At 1.2 times of:
  All C(H) groups
 At 1.5 times of:
  All C(H,H,H) groups
2.a Aromatic/amide H refined with riding coordinates:
 C2(H2), C9(H9), C10(H10), C12(H12), C13(H13), C15(H15), C18(H18), C19(H19),
 C20(H20), C21(H21), C22(H22)
2.b Idealised Me refined as rotating group:
 C14(H14A,H14B,H14C), C23(H23A,H23B,H23C)
;
_olex2_submission_special_instructions 'No special instructions were received'
_oxdiff_exptl_absorpt_empirical_details
;
Empirical correction (ABSPACK) includes:
- Absorption correction using spherical harmonics
- Frame scaling
;
_oxdiff_exptl_absorpt_empirical_full_max 2.034
_oxdiff_exptl_absorpt_empirical_full_min 0.604

loop_
_space_group_symop_operation_xyz
'x, y, z'
'-x, -y, -z'

loop_
_atom_site_label
_atom_site_type_symbol
_atom_site_fract_x
_atom_site_fract_y
_atom_site_fract_z
_atom_site_U_iso_or_equiv
_atom_site_adp_type
_atom_site_occupancy
_atom_site_site_symmetry_order
_atom_site_calc_flag
_atom_site_refinement_flags_posn
_atom_site_refinement_flags_adp
_atom_site_refinement_flags_occupancy
_atom_site_disorder_assembly
_atom_site_disorder_group
O1 O 0.85380(13) 0.73112(9) 0.42818(8) 0.0279(2) Uani 1 1 d . . . . .
O2 O 0.99839(13) 1.04687(10) 0.10621(9) 0.0321(2) Uani 1 1 d . . . . .
O3 O 0.96173(13) 0.77658(10) 0.12353(9) 0.0310(2) Uani 1 1 d . . . . .
H3 H 0.980(3) 0.853(3) 0.057(2) 0.061(7) Uiso 1 1 d . . . . .
O4 O 1.08349(12) 0.48290(10) 0.24606(9) 0.0305(2) Uani 1 1 d . . . . .
O5 O 0.48854(12) 0.28950(10) 0.05607(9) 0.0301(2) Uani 1 1 d . . . . .
O6 O 0.81529(13) 0.24448(10) 0.44663(9) 0.0325(2) Uani 1 1 d . . . . .
C1 C 0.86760(17) 0.86645(13) 0.41885(12) 0.0276(3) Uani 1 1 d . . . . .
C2 C 0.92074(18) 0.97492(14) 0.31379(12) 0.0286(3) Uani 1 1 d . . . . .
H2 H 0.935070 1.067831 0.310886 0.034 Uiso 1 1 calc R U . . .
C3 C 0.95597(17) 0.95240(14) 0.20643(12) 0.0273(3) Uani 1 1 d . . . . .
C4 C 0.93522(17) 0.80467(14) 0.22059(12) 0.0266(3) Uani 1 1 d . . . . .
C5 C 0.88773(17) 0.69952(13) 0.33015(12) 0.0260(3) Uani 1 1 d . . . . .
C6 C 0.86320(16) 0.54765(13) 0.36102(12) 0.0264(3) Uani 1 1 d . . . . .
C7 C 0.93054(17) 0.49152(13) 0.26706(11) 0.0263(3) Uani 1 1 d . . . . .
C8 C 0.80972(16) 0.44912(13) 0.20846(11) 0.0257(3) Uani 1 1 d . . . . .
C9 C 0.63639(17) 0.46363(14) 0.23204(12) 0.0277(3) Uani 1 1 d . . . . .
H9 H 0.594683 0.509386 0.282959 0.033 Uiso 1 1 calc R U . . .
C10 C 0.52320(17) 0.41281(14) 0.18290(12) 0.0278(3) Uani 1 1 d . . . . .
H10 H 0.405135 0.422922 0.200169 0.033 Uiso 1 1 calc R U . . .
C11 C 0.58593(17) 0.34650(13) 0.10755(11) 0.0262(3) Uani 1 1 d . . . . .
C12 C 0.75971(17) 0.33465(14) 0.08028(12) 0.0283(3) Uani 1 1 d . . . . .
H12 H 0.801924 0.292250 0.026923 0.034 Uiso 1 1 calc R U . . .
C13 C 0.86981(17) 0.38444(14) 0.13073(12) 0.0274(3) Uani 1 1 d . . . . .
H13 H 0.987925 0.374957 0.112784 0.033 Uiso 1 1 calc R U . . .
C14 C 0.30850(17) 0.28531(15) 0.08887(14) 0.0330(3) Uani 1 1 d . . . . .
H14A H 0.254290 0.240751 0.046082 0.050 Uiso 1 1 calc R U . . .
H14B H 0.273425 0.381836 0.068990 0.050 Uiso 1 1 calc R U . . .
H14C H 0.274275 0.230459 0.174056 0.050 Uiso 1 1 calc R U . . .
C15 C 0.79419(18) 0.46008(14) 0.47258(12) 0.0289(3) Uani 1 1 d . . . . .
H15 H 0.764983 0.499615 0.529681 0.035 Uiso 1 1 calc R U . . .
C16 C 0.76160(17) 0.30575(14) 0.51066(12) 0.0281(3) Uani 1 1 d . . . . .
C17 C 0.65489(17) 0.22665(13) 0.62935(12) 0.0275(3) Uani 1 1 d . . . . .
C18 C 0.56008(18) 0.10324(14) 0.64703(13) 0.0304(3) Uani 1 1 d . . . . .
H18 H 0.563617 0.073762 0.583715 0.036 Uiso 1 1 calc R U . . .
C19 C 0.46163(18) 0.02433(15) 0.75594(13) 0.0335(3) Uani 1 1 d . . . . .
H19 H 0.396889 -0.058640 0.767113 0.040 Uiso 1 1 calc R U . . .
C20 C 0.4572(2) 0.06620(16) 0.84914(13) 0.0363(3) Uani 1 1 d . . . . .
H20 H 0.389706 0.011632 0.924062 0.044 Uiso 1 1 calc R U . . .
C21 C 0.5512(2) 0.18767(16) 0.83297(13) 0.0350(3) Uani 1 1 d . . . . .
H21 H 0.548746 0.215478 0.897118 0.042 Uiso 1 1 calc R U . . .
C22 C 0.64882(18) 0.26859(14) 0.72353(12) 0.0300(3) Uani 1 1 d . . . . .
H22 H 0.711523 0.352459 0.712495 0.036 Uiso 1 1 calc R U . . .
C23 C 0.81438(19) 0.87321(14) 0.53598(12) 0.0316(3) Uani 1 1 d . . . . .
H23A H 0.832593 0.970731 0.528330 0.047 Uiso 1 1 calc R U . . .
H23B H 0.881520 0.811536 0.591503 0.047 Uiso 1 1 calc R U . . .
H23C H 0.693875 0.841816 0.565429 0.047 Uiso 1 1 calc R U . . .

loop_
_atom_site_aniso_label
_atom_site_aniso_U_11
_atom_site_aniso_U_22
_atom_site_aniso_U_33
_atom_site_aniso_U_23
_atom_site_aniso_U_13
_atom_site_aniso_U_12
O1 0.0382(5) 0.0212(4) 0.0264(5) -0.0116(4) -0.0060(4) 0.0022(4)
O2 0.0418(6) 0.0245(5) 0.0284(5) -0.0090(4) -0.0059(4) -0.0017(4)
O3 0.0434(6) 0.0246(5) 0.0257(5) -0.0115(4) -0.0043(4) 0.0010(4)
O4 0.0286(5) 0.0296(5) 0.0364(5) -0.0160(4) -0.0067(4) 0.0031(4)
O5 0.0289(5) 0.0320(5) 0.0340(5) -0.0170(4) -0.0084(4) 0.0019(4)
O6 0.0432(6) 0.0250(5) 0.0305(5) -0.0129(4) -0.0050(4) 0.0040(4)
C1 0.0318(7) 0.0233(6) 0.0319(7) -0.0143(5) -0.0087(5) 0.0038(5)
C2 0.0351(7) 0.0225(6) 0.0320(7) -0.0135(5) -0.0094(5) 0.0027(5)
C3 0.0286(6) 0.0252(6) 0.0289(6) -0.0111(5) -0.0067(5) 0.0017(5)
C4 0.0297(6) 0.0246(6) 0.0279(6) -0.0125(5) -0.0064(5) 0.0024(5)
C5 0.0305(6) 0.0237(6) 0.0271(6) -0.0131(5) -0.0064(5) 0.0027(5)
C6 0.0294(6) 0.0236(6) 0.0293(6) -0.0128(5) -0.0079(5) 0.0030(5)
C7 0.0305(6) 0.0201(5) 0.0272(6) -0.0089(5) -0.0041(5) 0.0022(5)
C8 0.0296(6) 0.0210(6) 0.0257(6) -0.0088(5) -0.0042(5) 0.0026(5)
C9 0.0314(7) 0.0254(6) 0.0278(6) -0.0130(5) -0.0037(5) 0.0044(5)
C10 0.0268(6) 0.0273(6) 0.0296(6) -0.0123(5) -0.0036(5) 0.0040(5)
C11 0.0301(6) 0.0226(6) 0.0257(6) -0.0087(5) -0.0066(5) 0.0015(5)
C12 0.0311(7) 0.0278(6) 0.0281(6) -0.0141(5) -0.0040(5) 0.0038(5)
C13 0.0279(6) 0.0261(6) 0.0283(6) -0.0119(5) -0.0033(5) 0.0030(5)
C14 0.0285(7) 0.0336(7) 0.0376(7) -0.0141(6) -0.0078(5) 0.0004(5)
C15 0.0351(7) 0.0249(6) 0.0289(6) -0.0127(5) -0.0071(5) 0.0023(5)
C16 0.0341(7) 0.0239(6) 0.0283(6) -0.0112(5) -0.0090(5) 0.0035(5)
C17 0.0311(6) 0.0241(6) 0.0289(7) -0.0111(5) -0.0085(5) 0.0047(5)
C18 0.0347(7) 0.0238(6) 0.0341(7) -0.0113(5) -0.0108(5) 0.0036(5)
C19 0.0332(7) 0.0255(6) 0.0392(8) -0.0087(6) -0.0098(6) 0.0015(5)
C20 0.0365(7) 0.0339(7) 0.0315(7) -0.0065(6) -0.0040(6) 0.0035(6)
C21 0.0428(8) 0.0348(7) 0.0280(7) -0.0125(6) -0.0084(6) 0.0059(6)
C22 0.0340(7) 0.0272(6) 0.0315(7) -0.0132(5) -0.0090(5) 0.0046(5)
C23 0.0413(8) 0.0266(6) 0.0307(7) -0.0156(5) -0.0059(6) 0.0035(5)

loop_
_atom_type_symbol
_atom_type_description
_atom_type_scat_dispersion_real
_atom_type_scat_dispersion_imag
_atom_type_scat_source
C C 0.0181 0.0091 'International Tables Vol C Tables 4.2.6.8 and 6.1.1.4'
H H 0.0000 0.0000 'International Tables Vol C Tables 4.2.6.8 and 6.1.1.4'
O O 0.0492 0.0322 'International Tables Vol C Tables 4.2.6.8 and 6.1.1.4'

loop_
_exptl_crystal_face_index_h
_exptl_crystal_face_index_k
_exptl_crystal_face_index_l
_exptl_crystal_face_perp_dist
0 -2 -8 0.0680
5 2 3 0.1821
0 2 8 0.0792
-4 0 4 0.1472
-1 -6 -6 0.1089
3 -5 -1 0.1083
5 0 5 0.1485
0 6 6 0.1292
-4 4 0 0.1835
-5 0 -5 0.1503
3 -3 5 0.1008
0 -6 1 0.1235
-3 -6 -3 0.1250
-1 5 -3 0.1143
2 6 2 0.1700
2 -1 7 0.0873
-1 2 -6 0.0810
3 4 0 0.1879
0 0 7 0.0623
-1 -1 6 0.0763
1 -2 -8 0.0785
3 -5 -3 0.1032
-1 6 0 0.1131

loop_
_geom_angle_atom_site_label_1
_geom_angle_atom_site_label_2
_geom_angle_atom_site_label_3
_geom_angle
_geom_angle_site_symmetry_1
_geom_angle_site_symmetry_3
_geom_angle_publ_flag
C1 O1 C5 121.19(11) . . ?
C4 O3 H3 113.8(16) . . ?
C11 O5 C14 118.06(11) . . ?
O1 C1 C23 110.71(11) . . ?
C2 C1 O1 121.56(12) . . ?
C2 C1 C23 127.72(12) . . ?
C1 C2 H2 119.4 . . ?
C1 C2 C3 121.12(12) . . ?
C3 C2 H2 119.4 . . ?
O2 C3 C2 125.05(12) . . ?
O2 C3 C4 119.64(12) . . ?
C2 C3 C4 115.30(12) . . ?
O3 C4 C3 118.39(12) . . ?
O3 C4 C5 121.19(11) . . ?
C5 C4 C3 120.41(12) . . ?
O1 C5 C6 111.73(11) . . ?
C4 C5 O1 120.32(11) . . ?
C4 C5 C6 127.94(12) . . ?
C5 C6 C7 118.16(11) . . ?
C15 C6 C5 119.98(12) . . ?
C15 C6 C7 121.67(11) . . ?
O4 C7 C6 117.21(11) . . ?
O4 C7 C8 123.79(12) . . ?
C8 C7 C6 119.00(11) . . ?
C9 C8 C7 122.48(12) . . ?
C9 C8 C13 118.55(12) . . ?
C13 C8 C7 118.88(12) . . ?
C8 C9 H9 119.2 . . ?
C10 C9 C8 121.50(12) . . ?
C10 C9 H9 119.2 . . ?
C9 C10 H10 120.6 . . ?
C9 C10 C11 118.80(12) . . ?
C11 C10 H10 120.6 . . ?
O5 C11 C10 124.61(12) . . ?
O5 C11 C12 114.94(11) . . ?
C12 C11 C10 120.45(12) . . ?
C11 C12 H12 120.1 . . ?
C13 C12 C11 119.89(12) . . ?
C13 C12 H12 120.1 . . ?
C8 C13 H13 119.6 . . ?
C12 C13 C8 120.76(12) . . ?
C12 C13 H13 119.6 . . ?
O5 C14 H14A 109.5 . . ?
O5 C14 H14B 109.5 . . ?
O5 C14 H14C 109.5 . . ?
H14A C14 H14B 109.5 . . ?
H14A C14 H14C 109.5 . . ?
H14B C14 H14C 109.5 . . ?
C6 C15 H15 118.3 . . ?
C6 C15 C16 123.47(12) . . ?
C16 C15 H15 118.3 . . ?
O6 C16 C15 121.98(13) . . ?
O6 C16 C17 120.56(12) . . ?
C15 C16 C17 117.43(11) . . ?
C18 C17 C16 117.98(12) . . ?
C22 C17 C16 122.83(12) . . ?
C22 C17 C18 119.17(13) . . ?
C17 C18 H18 119.8 . . ?
C19 C18 C17 120.40(13) . . ?
C19 C18 H18 119.8 . . ?
C18 C19 H19 120.0 . . ?
C18 C19 C20 120.06(13) . . ?
C20 C19 H19 120.0 . . ?
C19 C20 H20 119.9 . . ?
C21 C20 C19 120.10(14) . . ?
C21 C20 H20 119.9 . . ?
C20 C21 H21 119.9 . . ?
C22 C21 C20 120.27(14) . . ?
C22 C21 H21 119.9 . . ?
C17 C22 H22 120.0 . . ?
C21 C22 C17 120.00(13) . . ?
C21 C22 H22 120.0 . . ?
C1 C23 H23A 109.5 . . ?
C1 C23 H23B 109.5 . . ?
C1 C23 H23C 109.5 . . ?
H23A C23 H23B 109.5 . . ?
H23A C23 H23C 109.5 . . ?
H23B C23 H23C 109.5 . . ?

loop_
_geom_bond_atom_site_label_1
_geom_bond_atom_site_label_2
_geom_bond_distance
_geom_bond_site_symmetry_2
_geom_bond_publ_flag
O1 C1 1.3560(15) . ?
O1 C5 1.3729(15) . ?
O2 C3 1.2393(17) . ?
O3 H3 0.88(3) . ?
O3 C4 1.3391(16) . ?
O4 C7 1.2211(16) . ?
O5 C11 1.3572(16) . ?
O5 C14 1.4285(16) . ?
O6 C16 1.2265(17) . ?
C1 C2 1.349(2) . ?
C1 C23 1.4843(18) . ?
C2 H2 0.9500 . ?
C2 C3 1.4335(18) . ?
C3 C4 1.4680(17) . ?
C4 C5 1.3634(19) . ?
C5 C6 1.4621(17) . ?
C6 C7 1.5246(17) . ?
C6 C15 1.3493(19) . ?
C7 C8 1.4719(18) . ?
C8 C9 1.3921(18) . ?
C8 C13 1.4035(17) . ?
C9 H9 0.9500 . ?
C9 C10 1.3870(19) . ?
C10 H10 0.9500 . ?
C10 C11 1.3969(18) . ?
C11 C12 1.3948(19) . ?
C12 H12 0.9500 . ?
C12 C13 1.3747(19) . ?
C13 H13 0.9500 . ?
C14 H14A 0.9800 . ?
C14 H14B 0.9800 . ?
C14 H14C 0.9800 . ?
C15 H15 0.9500 . ?
C15 C16 1.4795(18) . ?
C16 C17 1.4905(19) . ?
C17 C18 1.4029(18) . ?
C17 C22 1.3998(19) . ?
C18 H18 0.9500 . ?
C18 C19 1.381(2) . ?
C19 H19 0.9500 . ?
C19 C20 1.389(2) . ?
C20 H20 0.9500 . ?
C20 C21 1.388(2) . ?
C21 H21 0.9500 . ?
C21 C22 1.387(2) . ?
C22 H22 0.9500 . ?
C23 H23A 0.9800 . ?
C23 H23B 0.9800 . ?
C23 H23C 0.9800 . ?

loop_
_geom_hbond_atom_site_label_D
_geom_hbond_atom_site_label_H
_geom_hbond_atom_site_label_A
_geom_hbond_distance_DH
_geom_hbond_distance_HA
_geom_hbond_distance_DA
_geom_hbond_angle_DHA
_geom_hbond_site_symmetry_A
_geom_hbond_publ_flag
O3 H3 O2 0.88(3) 1.87(3) 2.6976(14) 155(2) 2_775 yes

loop_
_geom_torsion_atom_site_label_1
_geom_torsion_atom_site_label_2
_geom_torsion_atom_site_label_3
_geom_torsion_atom_site_label_4
_geom_torsion
_geom_torsion_site_symmetry_1
_geom_torsion_site_symmetry_2
_geom_torsion_site_symmetry_3
_geom_torsion_site_symmetry_4
_geom_torsion_publ_flag
O1 C1 C2 C3 3.5(2) . . . . ?
O1 C5 C6 C7 -167.32(11) . . . . ?
O1 C5 C6 C15 7.77(18) . . . . ?
O2 C3 C4 O3 -0.56(19) . . . . ?
O2 C3 C4 C5 -179.65(13) . . . . ?
O3 C4 C5 O1 -177.08(11) . . . . ?
O3 C4 C5 C6 1.8(2) . . . . ?
O4 C7 C8 C9 -178.28(12) . . . . ?
O4 C7 C8 C13 5.32(19) . . . . ?
O5 C11 C12 C13 -177.79(11) . . . . ?
O6 C16 C17 C18 -26.28(19) . . . . ?
O6 C16 C17 C22 152.23(13) . . . . ?
C1 O1 C5 C4 -0.45(19) . . . . ?
C1 O1 C5 C6 -179.50(11) . . . . ?
C1 C2 C3 O2 176.88(13) . . . . ?
C1 C2 C3 C4 -1.87(19) . . . . ?
C2 C3 C4 O3 178.25(11) . . . . ?
C2 C3 C4 C5 -0.83(19) . . . . ?
C3 C4 C5 O1 2.0(2) . . . . ?
C3 C4 C5 C6 -179.14(12) . . . . ?
C4 C5 C6 C7 13.7(2) . . . . ?
C4 C5 C6 C15 -171.19(14) . . . . ?
C5 O1 C1 C2 -2.34(19) . . . . ?
C5 O1 C1 C23 176.60(11) . . . . ?
C5 C6 C7 O4 75.40(16) . . . . ?
C5 C6 C7 C8 -105.50(14) . . . . ?
C5 C6 C15 C16 178.65(12) . . . . ?
C6 C7 C8 C9 2.68(18) . . . . ?
C6 C7 C8 C13 -173.71(11) . . . . ?
C6 C15 C16 O6 9.6(2) . . . . ?
C6 C15 C16 C17 -168.32(13) . . . . ?
C7 C6 C15 C16 -6.4(2) . . . . ?
C7 C8 C9 C10 -174.83(12) . . . . ?
C7 C8 C13 C12 175.62(12) . . . . ?
C8 C9 C10 C11 -0.4(2) . . . . ?
C9 C8 C13 C12 -0.92(19) . . . . ?
C9 C10 C11 O5 178.42(12) . . . . ?
C9 C10 C11 C12 -1.4(2) . . . . ?
C10 C11 C12 C13 2.1(2) . . . . ?
C11 C12 C13 C8 -0.9(2) . . . . ?
C13 C8 C9 C10 1.6(2) . . . . ?
C14 O5 C11 C10 -5.87(19) . . . . ?
C14 O5 C11 C12 174.01(11) . . . . ?
C15 C6 C7 O4 -99.60(15) . . . . ?
C15 C6 C7 C8 79.50(16) . . . . ?
C15 C16 C17 C18 151.65(13) . . . . ?
C15 C16 C17 C22 -29.84(19) . . . . ?
C16 C17 C18 C19 178.73(12) . . . . ?
C16 C17 C22 C21 -177.85(13) . . . . ?
C17 C18 C19 C20 -0.6(2) . . . . ?
C18 C17 C22 C21 0.6(2) . . . . ?
C18 C19 C20 C21 0.2(2) . . . . ?
C19 C20 C21 C22 0.6(2) . . . . ?
C20 C21 C22 C17 -1.0(2) . . . . ?
C22 C17 C18 C19 0.2(2) . . . . ?
C23 C1 C2 C3 -175.26(13) . . . . ?

loop_
_exptl_oxdiff_crystal_face_indexfrac_h
_exptl_oxdiff_crystal_face_indexfrac_k
_exptl_oxdiff_crystal_face_indexfrac_l
_exptl_oxdiff_crystal_face_x
_exptl_oxdiff_crystal_face_y
_exptl_oxdiff_crystal_face_z
-0.4167 -1.6653 -7.9973 -0.1788 -0.7399 0.6485
4.9827 1.8964 2.7740 -0.1060 -0.4553 -0.8840
-0.0791 1.5023 7.8539 0.1926 0.7985 -0.5703
-3.7622 -0.2603 3.9440 0.2260 0.9488 0.2207
-1.3947 -5.6873 -6.4106 0.5501 -0.3942 0.7362
3.4639 -4.9792 -1.0382 0.7793 -0.5535 -0.2938
4.6521 0.0322 4.5708 0.2920 -0.2043 -0.9344
0.0425 6.2529 5.5924 -0.6996 0.4997 -0.5108
-3.9784 4.2000 -0.1559 -0.7245 0.5139 0.4595
-4.6494 -0.0548 -4.5881 -0.2893 0.2024 0.9356
2.7679 -2.5353 5.1035 0.7189 0.1491 -0.6789
-0.3171 -5.7485 0.9124 0.9767 0.1996 0.0790
-2.6614 -5.7301 -2.8824 0.7412 0.1497 0.6544
-0.7739 5.0480 -2.5026 -0.9619 -0.1974 0.1890
2.0112 5.9926 1.7661 -0.8516 -0.1728 -0.4949
1.5906 -1.2276 6.7097 0.5858 0.4694 -0.6607
-1.1179 1.6969 -6.4245 -0.6414 -0.5134 0.5702
3.2580 4.3290 -0.2773 -0.6846 -0.5441 -0.4851
0.2720 -0.2553 7.2856 0.4483 0.7083 -0.5453
-1.2428 -1.1787 6.1254 0.5190 0.8180 -0.2480
0.9025 -2.4439 -7.6414 -0.0209 -0.8857 0.4638
3.4977 -4.8131 -2.6385 0.6639 -0.7237 -0.1883
-0.5573 6.2332 0.2695 -0.9975 0.0423 -0.0560
